data_7202154
loop_
_publ_author_name
'Wang, Hong'
'Wang, Yao-Yu'
'Yang, Guo-Ping'
'Wang, Cui-Juan'
'Wen, Gui-Lin'
'Shi, Qi-Zhen'
'Batten, Stuart R.'

_publ_section_title
;
 A series of intriguing metal--organic frameworks with
 3,3&#x2032;,4,4&#x2032;- benzophenonetetracarboxylic acid: structural
 adjustment and pH-dependence
;
_journal_issue 11
_journal_name_full CrystEngComm
_journal_page_first 1583
_journal_paper_doi 10.1039/b805727c
_journal_volume 10
_journal_year 2008
_chemical_formula_sum 'C35 H37 Cu1.5 N3 O15'
_chemical_formula_weight 834.99
_chemical_name_systematic
;
?
;
_space_group_IT_number 2
_symmetry_cell_setting triclinic
_symmetry_space_group_name_Hall '-P 1'
_symmetry_space_group_name_H-M 'P -1'
_atom_sites_solution_hydrogens geom
_atom_sites_solution_primary direct
_atom_sites_solution_secondary difmap
_audit_creation_method SHELXL-97
_cell_angle_alpha 89.016(2)
_cell_angle_beta 86.975(2)
_cell_angle_gamma 67.753(2)
_cell_formula_units_Z 2
_cell_length_a 10.2701(13)
_cell_length_b 13.3741(17)
_cell_length_c 14.9368(19)
_cell_measurement_reflns_used 2028
_cell_measurement_temperature 293(2)
_cell_measurement_theta_max 21.36
_cell_measurement_theta_min 2.48
_cell_volume 1896.2(4)
_computing_cell_refinement 'Bruker SMART'
_computing_data_collection 'Bruker SMART'
_computing_data_reduction 'Bruker SAINT'
_computing_molecular_graphics 'Bruker SHELXTL'
_computing_publication_material 'Bruker SHELXTL'
_computing_structure_refinement 'SHELXL-97 (Sheldrick, 1997)'
_computing_structure_solution 'SHELXS-97 (Sheldrick, 1990)'
_diffrn_ambient_temperature 293(2)
_diffrn_measured_fraction_theta_full 0.993
_diffrn_measured_fraction_theta_max 0.993
_diffrn_measurement_device_type 'CCD area detector'
_diffrn_measurement_method 'phi and omega scans'
_diffrn_radiation_monochromator graphite
_diffrn_radiation_source 'fine-focus sealed tube'
_diffrn_radiation_type MoK\a
_diffrn_radiation_wavelength 0.71073
_diffrn_reflns_av_R_equivalents 0.0456
_diffrn_reflns_av_sigmaI/netI 0.0789
_diffrn_reflns_limit_h_max 12
_diffrn_reflns_limit_h_min -12
_diffrn_reflns_limit_k_max 16
_diffrn_reflns_limit_k_min -16
_diffrn_reflns_limit_l_max 18
_diffrn_reflns_limit_l_min -18
_diffrn_reflns_number 14256
_diffrn_reflns_theta_full 25.50
_diffrn_reflns_theta_max 25.50
_diffrn_reflns_theta_min 2.48
_diffrn_standards_number 0
_exptl_absorpt_coefficient_mu 0.922
_exptl_absorpt_correction_T_max 0.9349
_exptl_absorpt_correction_T_min 0.7995
_exptl_absorpt_correction_type multi-scan
_exptl_absorpt_process_details sadabs
_exptl_crystal_colour blue
_exptl_crystal_density_diffrn 1.462
_exptl_crystal_density_method 'not measured'
_exptl_crystal_description prism
_exptl_crystal_F_000 863
_exptl_crystal_size_max 0.25
_exptl_crystal_size_mid 0.13
_exptl_crystal_size_min 0.07
_refine_diff_density_max 1.375
_refine_diff_density_min -0.487
_refine_diff_density_rms 0.113
_refine_ls_extinction_method none
_refine_ls_goodness_of_fit_ref 1.044
_refine_ls_hydrogen_treatment constr
_refine_ls_matrix_type full
_refine_ls_number_parameters 494
_refine_ls_number_reflns 7018
_refine_ls_number_restraints 0
_refine_ls_restrained_S_all 1.044
_refine_ls_R_factor_all 0.1061
_refine_ls_R_factor_gt 0.0660
_refine_ls_shift/su_max 0.000
_refine_ls_shift/su_mean 0.000
_refine_ls_structure_factor_coef Fsqd
_refine_ls_weighting_details 'calc w=1/[\s^2^(Fo^2^)+(0.1246P)^2^+1.2367P] where P=(Fo^2^+2Fc^2^)/3'
_refine_ls_weighting_scheme calc
_refine_ls_wR_factor_gt 0.1916
_refine_ls_wR_factor_ref 0.2235
_reflns_number_gt 4540
_reflns_number_total 7018
_reflns_threshold_expression >2sigma(I)
_cod_data_source_file b805727c.txt
_cod_data_source_block 2
_cod_depositor_comments
;
The following automatic conversions were performed:
'_symmetry_cell_setting' value 'Triclinic' changed to 'triclinic'
according to '/home/saulius/struct/CIF-dictionaries/cif_core.dic'
dictionary named 'cif_core.dic' version 2.4.1 from 2010-06-29.

Automatic conversion script
Id: cif_fix_enum 1527 2010-12-29 10:47:43Z saulius 
;
_cod_original_sg_symbol_H-M P-1
_cod_original_formula_sum 'C35 H37 Cu1.50 N3 O15'
_cod_database_code 7202154

loop_
_symmetry_equiv_pos_as_xyz
'x, y, z'
'-x, -y, -z'

loop_
_atom_site_label
_atom_site_type_symbol
_atom_site_fract_x
_atom_site_fract_y
_atom_site_fract_z
_atom_site_U_iso_or_equiv
_atom_site_adp_type
_atom_site_occupancy
_atom_site_symmetry_multiplicity
_atom_site_calc_flag
_atom_site_refinement_flags
_atom_site_disorder_assembly
_atom_site_disorder_group
Cu1 Cu 0.79392(7) 0.84381(5) -0.07801(5) 0.0299(2) Uani 1 1 d . . .
Cu2 Cu 1.0000 0.0000 0.5000 0.0533(4) Uani 1 2 d S . .
O1 O 0.6598(4) 0.8694(3) 0.0264(3) 0.0354(9) Uani 1 1 d . . .
O2 O 0.8275(4) 0.7534(4) 0.1074(3) 0.0502(12) Uani 1 1 d . . .
O3 O 0.6162(4) 1.0106(3) 0.2033(3) 0.0478(11) Uani 1 1 d . . .
O4 O 0.3945(4) 1.0917(3) 0.1676(3) 0.0432(11) Uani 1 1 d . . .
O5 O 0.3687(4) 0.5826(3) 0.2934(3) 0.0412(10) Uani 1 1 d . . .
O6 O 1.0296(4) 0.2120(3) 0.1517(3) 0.0321(9) Uani 1 1 d . . .
O7 O 1.0980(5) 0.1915(4) 0.2928(3) 0.0570(13) Uani 1 1 d . . .
O8 O 0.8400(4) 0.1143(3) 0.2498(3) 0.0423(10) Uani 1 1 d . . .
O9 O 0.6148(4) 0.1950(3) 0.2165(3) 0.0488(12) Uani 1 1 d . . .
H9D H 0.6238 0.1335 0.2029 0.073 Uiso 1 1 calc R . .
O10 O 0.9566(9) -0.0519(5) 0.3654(4) 0.134(3) Uani 1 1 d . . .
H1W H 1.0079 -0.1021 0.3290 0.202 Uiso 1 1 d R . .
H2W H 0.9230 -0.0007 0.3273 0.202 Uiso 1 1 d R . .
O11 O 1.1390(6) 0.0632(5) 0.4370(4) 0.099(2) Uani 1 1 d . . .
H3W H 1.2060 0.0062 0.4162 0.148 Uiso 1 1 d R . .
H4W H 1.1123 0.1056 0.3919 0.148 Uiso 1 1 d R . .
O12 O 0.3657(18) 0.0899(14) 0.4927(18) 0.422(17) Uani 1 1 d . . .
H5W H 0.3888 0.0384 0.4540 0.634 Uiso 1 1 d R . .
H6W H 0.3205 0.0839 0.5413 0.634 Uiso 1 1 d R . .
O13 O 0.3313(8) 0.2480(7) 0.3225(5) 0.118(3) Uani 1 1 d . . .
H7W H 0.4178 0.2320 0.3047 0.177 Uiso 1 1 d R . .
H8W H 0.2839 0.3058 0.2941 0.177 Uiso 1 1 d R . .
O14 O 0.1531(11) 0.5011(10) 0.3318(6) 0.181(5) Uani 1 1 d . . .
H9W H 0.2059 0.4383 0.3506 0.272 Uiso 1 1 d R . .
H10W H 0.2185 0.5257 0.3209 0.272 Uiso 1 1 d R . .
O15 O 0.9128(13) 0.7267(16) 0.2833(7) 0.305(10) Uani 1 1 d . . .
H11W H 0.8885 0.7356 0.2286 0.458 Uiso 1 1 d R . .
H12W H 0.9247 0.7818 0.3045 0.458 Uiso 1 1 d R . .
N1 N 0.7866(5) 0.6931(3) -0.0881(3) 0.0311(11) Uani 1 1 d . . .
N2 N 0.8090(5) -0.0119(3) -0.0635(3) 0.0291(10) Uani 1 1 d . . .
N3 N 0.8409(6) 0.1445(4) 0.4875(4) 0.0480(14) Uani 1 1 d . . .
C1 C 0.7026(6) 0.8113(4) 0.0948(4) 0.0338(13) Uani 1 1 d . . .
C2 C 0.4952(6) 1.0109(4) 0.1860(4) 0.0321(13) Uani 1 1 d . . .
C3 C 0.4792(6) 0.5930(4) 0.2721(4) 0.0305(12) Uani 1 1 d . . .
C4 C 0.5884(5) 0.8086(4) 0.1621(4) 0.0274(12) Uani 1 1 d . . .
C5 C 0.4830(5) 0.9023(4) 0.1981(4) 0.0291(12) Uani 1 1 d . . .
C6 C 0.3740(6) 0.8946(4) 0.2526(4) 0.0358(14) Uani 1 1 d . . .
H6 H 0.3022 0.9570 0.2746 0.043 Uiso 1 1 calc R . .
C7 C 0.3711(6) 0.7935(4) 0.2749(4) 0.0330(13) Uani 1 1 d . . .
H7 H 0.2968 0.7887 0.3107 0.040 Uiso 1 1 calc R . .
C8 C 0.4793(6) 0.7000(4) 0.2435(4) 0.0307(12) Uani 1 1 d . . .
C9 C 0.5845(6) 0.7090(4) 0.1854(4) 0.0337(13) Uani 1 1 d . . .
H9 H 0.6540 0.6466 0.1616 0.040 Uiso 1 1 calc R . .
C10 C 0.6158(6) 0.4973(4) 0.2725(4) 0.0301(12) Uani 1 1 d . . .
C11 C 0.6138(6) 0.3959(4) 0.2567(4) 0.0290(12) Uani 1 1 d . . .
H11A H 0.5281 0.3885 0.2510 0.035 Uiso 1 1 calc R . .
C12 C 0.7393(5) 0.3043(4) 0.2492(3) 0.0268(12) Uani 1 1 d . . .
C13 C 0.8670(6) 0.3173(4) 0.2596(4) 0.0291(12) Uani 1 1 d . . .
C14 C 0.8666(6) 0.4165(4) 0.2826(4) 0.0339(13) Uani 1 1 d . . .
H14 H 0.9509 0.4231 0.2946 0.041 Uiso 1 1 calc R . .
C15 C 0.7417(6) 0.5070(4) 0.2882(4) 0.0349(14) Uani 1 1 d . . .
H15 H 0.7431 0.5739 0.3025 0.042 Uiso 1 1 calc R . .
C16 C 1.0099(6) 0.2293(4) 0.2350(4) 0.0327(13) Uani 1 1 d . . .
C17 C 0.7350(6) 0.1953(4) 0.2371(4) 0.0338(13) Uani 1 1 d . . .
C18 C 0.8999(6) 0.6017(4) -0.0922(4) 0.0362(14) Uani 1 1 d . . .
H18 H 0.9879 0.6069 -0.0944 0.043 Uiso 1 1 calc R . .
C19 C 0.8959(7) 0.5004(5) -0.0935(5) 0.0431(15) Uani 1 1 d . . .
H19 H 0.9791 0.4395 -0.0969 0.052 Uiso 1 1 calc R . .
C20 C 0.7656(7) 0.4895(4) -0.0898(4) 0.0411(15) Uani 1 1 d . . .
C21 C 0.6463(6) 0.5841(5) -0.0828(5) 0.0470(17) Uani 1 1 d . . .
H21 H 0.5571 0.5814 -0.0775 0.056 Uiso 1 1 calc R . .
C22 C 0.6623(6) 0.6828(5) -0.0839(5) 0.0417(15) Uani 1 1 d . . .
H22 H 0.5813 0.7454 -0.0817 0.050 Uiso 1 1 calc R . .
C23 C 0.7537(8) 0.3800(5) -0.0956(5) 0.0541(19) Uani 1 1 d . . .
H23A H 0.6552 0.3900 -0.0881 0.065 Uiso 1 1 calc R . .
H23B H 0.7874 0.3501 -0.1550 0.065 Uiso 1 1 calc R . .
C24 C 0.8354(7) 0.3002(4) -0.0267(4) 0.0416(15) Uani 1 1 d . . .
H24A H 0.7974 0.3268 0.0329 0.050 Uiso 1 1 calc R . .
H24B H 0.9331 0.2929 -0.0314 0.050 Uiso 1 1 calc R . .
C25 C 0.8272(6) 0.1904(4) -0.0404(4) 0.0355(13) Uani 1 1 d . . .
C26 C 0.9277(6) 0.1101(4) -0.0930(4) 0.0416(15) Uani 1 1 d . . .
H26 H 1.0028 0.1224 -0.1218 0.050 Uiso 1 1 calc R . .
C27 C 0.9142(6) 0.0120(4) -0.1018(4) 0.0360(14) Uani 1 1 d . . .
H27 H 0.9829 -0.0409 -0.1366 0.043 Uiso 1 1 calc R . .
C28 C 0.7099(6) 0.0666(4) -0.0139(4) 0.0393(15) Uani 1 1 d . . .
H28 H 0.6345 0.0529 0.0128 0.047 Uiso 1 1 calc R . .
C29 C 0.7168(7) 0.1667(4) -0.0016(5) 0.0460(17) Uani 1 1 d . . .
H29 H 0.6465 0.2187 0.0331 0.055 Uiso 1 1 calc R . .
C30 C 0.8588(7) 0.2365(5) 0.5050(5) 0.0521(18) Uani 1 1 d . . .
H30 H 0.9482 0.2329 0.5176 0.063 Uiso 1 1 calc R . .
C31 C 0.7485(7) 0.3371(5) 0.5051(4) 0.0455(16) Uani 1 1 d . . .
H31 H 0.7651 0.3993 0.5164 0.055 Uiso 1 1 calc R . .
C32 C 0.6145(6) 0.3442(5) 0.4884(4) 0.0382(14) Uani 1 1 d . . .
C33 C 0.5978(7) 0.2497(5) 0.4689(5) 0.0493(17) Uani 1 1 d . . .
H33 H 0.5095 0.2509 0.4562 0.059 Uiso 1 1 calc R . .
C34 C 0.7119(8) 0.1536(5) 0.4684(5) 0.0547(19) Uani 1 1 d . . .
H34 H 0.6982 0.0911 0.4537 0.066 Uiso 1 1 calc R . .
C35 C 0.4860(6) 0.4494(4) 0.4893(4) 0.0417(15) Uani 1 1 d . . .
H35A H 0.4165 0.4433 0.5333 0.050 Uiso 1 1 calc R . .
H35B H 0.4454 0.4587 0.4311 0.050 Uiso 1 1 calc R . .

loop_
_atom_site_aniso_label
_atom_site_aniso_U_11
_atom_site_aniso_U_22
_atom_site_aniso_U_33
_atom_site_aniso_U_23
_atom_site_aniso_U_13
_atom_site_aniso_U_12
Cu1 0.0273(4) 0.0167(3) 0.0445(4) 0.0004(3) 0.0053(3) -0.0079(3)
Cu2 0.0501(7) 0.0268(6) 0.0557(8) 0.0101(5) 0.0098(6) 0.0144(5)
O1 0.034(2) 0.0214(19) 0.048(2) 0.0036(18) 0.0098(19) -0.0092(17)
O2 0.025(2) 0.050(3) 0.068(3) 0.010(2) 0.005(2) -0.007(2)
O3 0.033(2) 0.022(2) 0.087(3) -0.001(2) -0.008(2) -0.0096(18)
O4 0.039(2) 0.022(2) 0.066(3) 0.0047(19) -0.011(2) -0.0084(19)
O5 0.034(2) 0.032(2) 0.057(3) 0.0051(19) 0.004(2) -0.0135(19)
O6 0.032(2) 0.026(2) 0.039(2) -0.0034(17) 0.0066(17) -0.0125(17)
O7 0.038(3) 0.067(3) 0.055(3) 0.013(2) -0.009(2) -0.006(2)
O8 0.031(2) 0.021(2) 0.070(3) 0.0096(19) 0.003(2) -0.0058(18)
O9 0.041(3) 0.021(2) 0.087(4) -0.004(2) -0.012(2) -0.0122(19)
O10 0.184(8) 0.067(4) 0.061(4) 0.017(3) 0.006(4) 0.053(5)
O11 0.079(4) 0.071(4) 0.094(5) 0.040(3) 0.027(3) 0.025(3)
O12 0.272(18) 0.256(17) 0.84(5) 0.24(2) -0.28(3) -0.186(15)
O13 0.102(5) 0.162(7) 0.108(5) -0.051(5) 0.021(4) -0.070(5)
O14 0.174(9) 0.295(14) 0.157(8) -0.018(8) 0.009(7) -0.183(10)
O15 0.203(12) 0.66(3) 0.102(8) 0.101(13) -0.048(8) -0.217(17)
N1 0.031(3) 0.019(2) 0.042(3) 0.0004(19) 0.001(2) -0.007(2)
N2 0.028(2) 0.020(2) 0.038(3) -0.0002(19) 0.002(2) -0.0080(19)
N3 0.046(3) 0.024(3) 0.055(3) 0.006(2) 0.003(3) 0.008(2)
C1 0.033(3) 0.018(3) 0.049(4) -0.005(2) 0.009(3) -0.009(2)
C2 0.031(3) 0.022(3) 0.041(3) -0.002(2) 0.000(3) -0.008(2)
C3 0.032(3) 0.024(3) 0.033(3) 0.002(2) -0.001(2) -0.008(2)
C4 0.026(3) 0.022(3) 0.036(3) 0.000(2) 0.002(2) -0.011(2)
C5 0.025(3) 0.018(3) 0.039(3) 0.002(2) -0.007(2) -0.003(2)
C6 0.035(3) 0.022(3) 0.047(4) -0.001(2) 0.008(3) -0.008(2)
C7 0.030(3) 0.024(3) 0.040(3) 0.000(2) 0.005(3) -0.004(2)
C8 0.032(3) 0.021(3) 0.037(3) 0.000(2) -0.001(2) -0.008(2)
C9 0.034(3) 0.023(3) 0.040(3) -0.004(2) 0.002(3) -0.006(2)
C10 0.034(3) 0.024(3) 0.031(3) 0.003(2) 0.003(2) -0.011(2)
C11 0.026(3) 0.024(3) 0.038(3) 0.001(2) -0.002(2) -0.010(2)
C12 0.028(3) 0.023(3) 0.030(3) 0.001(2) 0.000(2) -0.010(2)
C13 0.029(3) 0.025(3) 0.031(3) 0.005(2) 0.001(2) -0.009(2)
C14 0.030(3) 0.031(3) 0.045(4) -0.003(3) 0.002(3) -0.016(3)
C15 0.041(3) 0.023(3) 0.045(4) -0.008(2) 0.004(3) -0.017(3)
C16 0.032(3) 0.025(3) 0.041(4) 0.004(3) 0.001(3) -0.011(2)
C17 0.034(3) 0.027(3) 0.042(3) -0.001(2) 0.001(3) -0.013(3)
C18 0.031(3) 0.027(3) 0.050(4) 0.005(3) -0.004(3) -0.010(3)
C19 0.037(3) 0.021(3) 0.068(4) 0.001(3) -0.007(3) -0.006(3)
C20 0.045(4) 0.024(3) 0.059(4) 0.008(3) -0.017(3) -0.016(3)
C21 0.029(3) 0.027(3) 0.084(5) 0.008(3) -0.007(3) -0.010(3)
C22 0.028(3) 0.023(3) 0.072(5) 0.004(3) -0.003(3) -0.008(2)
C23 0.054(4) 0.028(3) 0.089(6) 0.011(3) -0.029(4) -0.022(3)
C24 0.040(3) 0.027(3) 0.060(4) 0.005(3) -0.006(3) -0.015(3)
C25 0.034(3) 0.020(3) 0.052(4) 0.003(2) -0.004(3) -0.011(2)
C26 0.039(3) 0.026(3) 0.063(4) 0.002(3) 0.011(3) -0.017(3)
C27 0.033(3) 0.022(3) 0.051(4) -0.007(3) 0.013(3) -0.010(2)
C28 0.033(3) 0.025(3) 0.060(4) 0.000(3) 0.011(3) -0.013(3)
C29 0.043(4) 0.019(3) 0.072(5) -0.011(3) 0.020(3) -0.010(3)
C30 0.038(4) 0.040(4) 0.061(5) 0.005(3) -0.001(3) 0.004(3)
C31 0.045(4) 0.025(3) 0.051(4) 0.003(3) 0.003(3) 0.003(3)
C32 0.040(4) 0.029(3) 0.030(3) 0.005(2) 0.000(3) 0.005(3)
C33 0.042(4) 0.027(3) 0.065(5) 0.003(3) -0.006(3) 0.002(3)
C34 0.053(4) 0.024(3) 0.073(5) 0.004(3) -0.007(4) 0.001(3)
C35 0.035(3) 0.029(3) 0.042(4) 0.004(3) 0.002(3) 0.008(3)

loop_
_atom_type_symbol
_atom_type_description
_atom_type_scat_dispersion_real
_atom_type_scat_dispersion_imag
_atom_type_scat_source
C C 0.0033 0.0016 'International Tables Vol C Tables 4.2.6.8 and 6.1.1.4'
H H 0.0000 0.0000 'International Tables Vol C Tables 4.2.6.8 and 6.1.1.4'
N N 0.0061 0.0033 'International Tables Vol C Tables 4.2.6.8 and 6.1.1.4'
O O 0.0106 0.0060 'International Tables Vol C Tables 4.2.6.8 and 6.1.1.4'
Cu Cu 0.3201 1.2651 'International Tables Vol C Tables 4.2.6.8 and 6.1.1.4'

loop_
_geom_angle_atom_site_label_1
_geom_angle_atom_site_label_2
_geom_angle_atom_site_label_3
_geom_angle
_geom_angle_site_symmetry_1
_geom_angle_site_symmetry_3
_geom_angle_publ_flag
O6 Cu1 O1 160.47(17) 2_765 . ?
O6 Cu1 N2 92.10(16) 2_765 1_565 ?
O1 Cu1 N2 92.22(16) . 1_565 ?
O6 Cu1 N1 87.12(16) 2_765 . ?
O1 Cu1 N1 87.57(16) . . ?
N2 Cu1 N1 176.98(18) 1_565 . ?
O6 Cu1 O4 110.21(16) 2_765 2_675 ?
O1 Cu1 O4 88.41(17) . 2_675 ?
N2 Cu1 O4 94.51(16) 1_565 2_675 ?
N1 Cu1 O4 88.49(16) . 2_675 ?
N3 Cu2 N3 180.0(3) 2_756 . ?
N3 Cu2 O11 89.6(2) 2_756 2_756 ?
N3 Cu2 O11 90.4(2) . 2_756 ?
N3 Cu2 O11 90.4(2) 2_756 . ?
N3 Cu2 O11 89.6(2) . . ?
O11 Cu2 O11 180.000(1) 2_756 . ?
N3 Cu2 O10 90.3(2) 2_756 2_756 ?
N3 Cu2 O10 89.7(2) . 2_756 ?
O11 Cu2 O10 89.9(3) 2_756 2_756 ?
O11 Cu2 O10 90.1(3) . 2_756 ?
N3 Cu2 O10 89.7(2) 2_756 . ?
N3 Cu2 O10 90.3(2) . . ?
O11 Cu2 O10 90.1(3) 2_756 . ?
O11 Cu2 O10 89.9(3) . . ?
O10 Cu2 O10 180.000(1) 2_756 . ?
C1 O1 Cu1 117.0(3) . . ?
C2 O4 Cu1 143.5(4) . 2_675 ?
C16 O6 Cu1 129.8(4) . 2_765 ?
C17 O9 H9D 109.5 . . ?
Cu2 O10 H1W 131.5 . . ?
Cu2 O10 H2W 115.3 . . ?
H1W O10 H2W 98.9 . . ?
Cu2 O11 H3W 102.4 . . ?
Cu2 O11 H4W 119.4 . . ?
H3W O11 H4W 105.7 . . ?
H5W O12 H6W 117.9 . . ?
H7W O13 H8W 105.7 . . ?
H9W O14 H10W 97.3 . . ?
H11W O15 H12W 112.6 . . ?
C18 N1 C22 116.2(5) . . ?
C18 N1 Cu1 124.1(4) . . ?
C22 N1 Cu1 119.6(4) . . ?
C27 N2 C28 116.7(4) . . ?
C27 N2 Cu1 122.9(4) . 1_545 ?
C28 N2 Cu1 120.3(4) . 1_545 ?
C34 N3 C30 116.7(5) . . ?
C34 N3 Cu2 122.4(4) . . ?
C30 N3 Cu2 120.7(5) . . ?
O2 C1 O1 125.2(5) . . ?
O2 C1 C4 119.2(5) . . ?
O1 C1 C4 115.5(5) . . ?
O4 C2 O3 124.2(5) . . ?
O4 C2 C5 121.7(5) . . ?
O3 C2 C5 113.9(5) . . ?
O5 C3 C8 120.4(5) . . ?
O5 C3 C10 120.2(5) . . ?
C8 C3 C10 119.4(5) . . ?
C9 C4 C5 118.8(5) . . ?
C9 C4 C1 118.1(5) . . ?
C5 C4 C1 123.0(5) . . ?
C6 C5 C4 120.0(5) . . ?
C6 C5 C2 119.2(5) . . ?
C4 C5 C2 120.5(5) . . ?
C5 C6 C7 120.4(5) . . ?
C5 C6 H6 119.8 . . ?
C7 C6 H6 119.8 . . ?
C8 C7 C6 120.0(5) . . ?
C8 C7 H7 120.0 . . ?
C6 C7 H7 120.0 . . ?
C7 C8 C9 119.0(5) . . ?
C7 C8 C3 119.3(5) . . ?
C9 C8 C3 121.6(5) . . ?
C4 C9 C8 121.7(5) . . ?
C4 C9 H9 119.2 . . ?
C8 C9 H9 119.2 . . ?
C15 C10 C11 119.5(5) . . ?
C15 C10 C3 122.3(5) . . ?
C11 C10 C3 118.2(5) . . ?
C10 C11 C12 120.9(5) . . ?
C10 C11 H11A 119.6 . . ?
C12 C11 H11A 119.6 . . ?
C11 C12 C13 118.4(5) . . ?
C11 C12 C17 120.2(5) . . ?
C13 C12 C17 121.2(5) . . ?
C14 C13 C12 120.0(5) . . ?
C14 C13 C16 116.7(5) . . ?
C12 C13 C16 122.8(5) . . ?
C13 C14 C15 120.8(5) . . ?
C13 C14 H14 119.6 . . ?
C15 C14 H14 119.6 . . ?
C10 C15 C14 120.0(5) . . ?
C10 C15 H15 120.0 . . ?
C14 C15 H15 120.0 . . ?
O7 C16 O6 126.7(5) . . ?
O7 C16 C13 120.3(5) . . ?
O6 C16 C13 112.5(5) . . ?
O8 C17 O9 124.9(5) . . ?
O8 C17 C12 119.8(5) . . ?
O9 C17 C12 115.2(5) . . ?
N1 C18 C19 124.5(5) . . ?
N1 C18 H18 117.8 . . ?
C19 C18 H18 117.8 . . ?
C18 C19 C20 119.3(5) . . ?
C18 C19 H19 120.3 . . ?
C20 C19 H19 120.3 . . ?
C21 C20 C19 116.9(5) . . ?
C21 C20 C23 121.1(6) . . ?
C19 C20 C23 122.0(5) . . ?
C20 C21 C22 119.0(6) . . ?
C20 C21 H21 120.5 . . ?
C22 C21 H21 120.5 . . ?
N1 C22 C21 124.0(5) . . ?
N1 C22 H22 118.0 . . ?
C21 C22 H22 118.0 . . ?
C24 C23 C20 113.7(5) . . ?
C24 C23 H23A 108.8 . . ?
C20 C23 H23A 108.8 . . ?
C24 C23 H23B 108.8 . . ?
C20 C23 H23B 108.8 . . ?
H23A C23 H23B 107.7 . . ?
C23 C24 C25 110.9(5) . . ?
C23 C24 H24A 109.5 . . ?
C25 C24 H24A 109.5 . . ?
C23 C24 H24B 109.5 . . ?
C25 C24 H24B 109.5 . . ?
H24A C24 H24B 108.0 . . ?
C29 C25 C26 117.0(5) . . ?
C29 C25 C24 120.8(5) . . ?
C26 C25 C24 122.2(5) . . ?
C27 C26 C25 119.0(5) . . ?
C27 C26 H26 120.5 . . ?
C25 C26 H26 120.5 . . ?
N2 C27 C26 124.3(5) . . ?
N2 C27 H27 117.8 . . ?
C26 C27 H27 117.8 . . ?
N2 C28 C29 122.2(5) . . ?
N2 C28 H28 118.9 . . ?
C29 C28 H28 118.9 . . ?
C28 C29 C25 120.7(5) . . ?
C28 C29 H29 119.7 . . ?
C25 C29 H29 119.7 . . ?
N3 C30 C31 122.5(7) . . ?
N3 C30 H30 118.8 . . ?
C31 C30 H30 118.8 . . ?
C32 C31 C30 119.7(6) . . ?
C32 C31 H31 120.1 . . ?
C30 C31 H31 120.1 . . ?
C33 C32 C31 117.3(6) . . ?
C33 C32 C35 118.7(6) . . ?
C31 C32 C35 124.0(6) . . ?
C34 C33 C32 119.7(7) . . ?
C34 C33 H33 120.1 . . ?
C32 C33 H33 120.1 . . ?
N3 C34 C33 123.9(7) . . ?
N3 C34 H34 118.0 . . ?
C33 C34 H34 118.0 . . ?
C32 C35 C35 115.3(7) . 2_666 ?
C32 C35 H35A 108.4 . . ?
C35 C35 H35A 108.4 2_666 . ?
C32 C35 H35B 108.4 . . ?
C35 C35 H35B 108.4 2_666 . ?
H35A C35 H35B 107.5 . . ?

loop_
_geom_bond_atom_site_label_1
_geom_bond_atom_site_label_2
_geom_bond_distance
_geom_bond_site_symmetry_2
_geom_bond_publ_flag
Cu1 O6 1.962(4) 2_765 ?
Cu1 O1 1.970(4) . ?
Cu1 N2 2.009(4) 1_565 ?
Cu1 N1 2.053(4) . ?
Cu1 O4 2.291(4) 2_675 ?
Cu2 N3 2.017(5) 2_756 ?
Cu2 N3 2.017(5) . ?
Cu2 O11 2.093(6) 2_756 ?
Cu2 O11 2.093(6) . ?
Cu2 O10 2.259(7) 2_756 ?
Cu2 O10 2.259(7) . ?
O1 C1 1.266(7) . ?
O2 C1 1.244(7) . ?
O3 C2 1.281(7) . ?
O4 C2 1.219(6) . ?
O4 Cu1 2.291(4) 2_675 ?
O5 C3 1.220(6) . ?
O6 C16 1.260(7) . ?
O6 Cu1 1.962(4) 2_765 ?
O7 C16 1.242(7) . ?
O8 C17 1.226(7) . ?
O9 C17 1.289(7) . ?
O9 H9D 0.8200 . ?
O10 H1W 0.8593 . ?
O10 H2W 0.8601 . ?
O11 H3W 0.8593 . ?
O11 H4W 0.8588 . ?
O12 H5W 0.8601 . ?
O12 H6W 0.8600 . ?
O13 H7W 0.8596 . ?
O13 H8W 0.8600 . ?
O14 H9W 0.8604 . ?
O14 H10W 0.8602 . ?
O15 H11W 0.8602 . ?
O15 H12W 0.8602 . ?
N1 C18 1.331(7) . ?
N1 C22 1.334(7) . ?
N2 C27 1.337(7) . ?
N2 C28 1.351(7) . ?
N2 Cu1 2.009(4) 1_545 ?
N3 C34 1.330(9) . ?
N3 C30 1.343(9) . ?
C1 C4 1.514(7) . ?
C2 C5 1.512(7) . ?
C3 C8 1.487(7) . ?
C3 C10 1.499(7) . ?
C4 C9 1.386(7) . ?
C4 C5 1.402(7) . ?
C5 C6 1.384(8) . ?
C6 C7 1.398(7) . ?
C6 H6 0.9300 . ?
C7 C8 1.390(7) . ?
C7 H7 0.9300 . ?
C8 C9 1.390(8) . ?
C9 H9 0.9300 . ?
C10 C15 1.380(8) . ?
C10 C11 1.389(7) . ?
C11 C12 1.402(7) . ?
C11 H11A 0.9300 . ?
C12 C13 1.403(7) . ?
C12 C17 1.490(7) . ?
C13 C14 1.374(7) . ?
C13 C16 1.525(7) . ?
C14 C15 1.390(8) . ?
C14 H14 0.9300 . ?
C15 H15 0.9300 . ?
C18 C19 1.372(8) . ?
C18 H18 0.9300 . ?
C19 C20 1.398(8) . ?
C19 H19 0.9300 . ?
C20 C21 1.389(8) . ?
C20 C23 1.519(8) . ?
C21 C22 1.390(8) . ?
C21 H21 0.9300 . ?
C22 H22 0.9300 . ?
C23 C24 1.510(9) . ?
C23 H23A 0.9700 . ?
C23 H23B 0.9700 . ?
C24 C25 1.519(7) . ?
C24 H24A 0.9700 . ?
C24 H24B 0.9700 . ?
C25 C29 1.384(8) . ?
C25 C26 1.394(8) . ?
C26 C27 1.379(7) . ?
C26 H26 0.9300 . ?
C27 H27 0.9300 . ?
C28 C29 1.383(8) . ?
C28 H28 0.9300 . ?
C29 H29 0.9300 . ?
C30 C31 1.393(8) . ?
C30 H30 0.9300 . ?
C31 C32 1.379(9) . ?
C31 H31 0.9300 . ?
C32 C33 1.376(9) . ?
C32 C35 1.521(7) . ?
C33 C34 1.373(8) . ?
C33 H33 0.9300 . ?
C34 H34 0.9300 . ?
C35 C35 1.527(12) 2_666 ?
C35 H35A 0.9700 . ?
C35 H35B 0.9700 . ?

loop_
_geom_hbond_atom_site_label_D
_geom_hbond_atom_site_label_H
_geom_hbond_atom_site_label_A
_geom_hbond_distance_DH
_geom_hbond_distance_HA
_geom_hbond_distance_DA
_geom_hbond_angle_DHA
_geom_hbond_site_symmetry_A
O10 H2W O8 0.86 1.87 2.725(7) 176.3 .
O11 H4W O7 0.86 1.84 2.680(7) 166.9 .
O12 H5W O11 0.86 2.49 2.662(15) 92.2 1_455
O12 H5W O12 0.86 2.61 2.91(3) 101.5 2_656
O13 H7W O9 0.86 2.25 3.079(8) 162.2 .
O13 H8W O14 0.86 2.50 3.181(15) 136.6 .
O14 H9W O13 0.86 2.41 3.181(15) 149.4 .
O14 H10W O5 0.86 1.98 2.845(8) 179.0 .
O15 H11W O2 0.86 1.93 2.788(11) 177.4 .
O15 H12W O10 0.86 2.56 3.42(2) 178.9 1_565

loop_
_geom_torsion_atom_site_label_1
_geom_torsion_atom_site_label_2
_geom_torsion_atom_site_label_3
_geom_torsion_atom_site_label_4
_geom_torsion
_geom_torsion_site_symmetry_1
_geom_torsion_site_symmetry_2
_geom_torsion_site_symmetry_3
_geom_torsion_site_symmetry_4
_geom_torsion_publ_flag
O6 Cu1 O1 C1 -9.3(7) 2_765 . . . ?
N2 Cu1 O1 C1 -111.9(4) 1_565 . . . ?
N1 Cu1 O1 C1 65.1(4) . . . . ?
O4 Cu1 O1 C1 153.6(4) 2_675 . . . ?
O6 Cu1 N1 C18 33.6(5) 2_765 . . . ?
O1 Cu1 N1 C18 -127.6(5) . . . . ?
N2 Cu1 N1 C18 -42(4) 1_565 . . . ?
O4 Cu1 N1 C18 143.9(5) 2_675 . . . ?
O6 Cu1 N1 C22 -151.5(5) 2_765 . . . ?
O1 Cu1 N1 C22 47.3(5) . . . . ?
N2 Cu1 N1 C22 133(3) 1_565 . . . ?
O4 Cu1 N1 C22 -41.1(5) 2_675 . . . ?
N3 Cu2 N3 C34 24(100) 2_756 . . . ?
O11 Cu2 N3 C34 -38.1(6) 2_756 . . . ?
O11 Cu2 N3 C34 141.9(6) . . . . ?
O10 Cu2 N3 C34 -128.0(6) 2_756 . . . ?
O10 Cu2 N3 C34 52.0(6) . . . . ?
N3 Cu2 N3 C30 -161(100) 2_756 . . . ?
O11 Cu2 N3 C30 136.8(5) 2_756 . . . ?
O11 Cu2 N3 C30 -43.2(5) . . . . ?
O10 Cu2 N3 C30 46.9(5) 2_756 . . . ?
O10 Cu2 N3 C30 -133.1(5) . . . . ?
Cu1 O1 C1 O2 13.1(7) . . . . ?
Cu1 O1 C1 C4 -162.7(3) . . . . ?
Cu1 O4 C2 O3 141.3(5) 2_675 . . . ?
Cu1 O4 C2 C5 -44.0(10) 2_675 . . . ?
O2 C1 C4 C9 -51.8(8) . . . . ?
O1 C1 C4 C9 124.2(6) . . . . ?
O2 C1 C4 C5 131.5(6) . . . . ?
O1 C1 C4 C5 -52.5(7) . . . . ?
C9 C4 C5 C6 -2.9(8) . . . . ?
C1 C4 C5 C6 173.8(5) . . . . ?
C9 C4 C5 C2 170.6(5) . . . . ?
C1 C4 C5 C2 -12.7(8) . . . . ?
O4 C2 C5 C6 -48.7(8) . . . . ?
O3 C2 C5 C6 126.5(6) . . . . ?
O4 C2 C5 C4 137.7(6) . . . . ?
O3 C2 C5 C4 -47.1(7) . . . . ?
C4 C5 C6 C7 2.5(9) . . . . ?
C2 C5 C6 C7 -171.1(5) . . . . ?
C5 C6 C7 C8 1.1(9) . . . . ?
C6 C7 C8 C9 -4.1(9) . . . . ?
C6 C7 C8 C3 176.4(5) . . . . ?
O5 C3 C8 C7 27.0(8) . . . . ?
C10 C3 C8 C7 -154.5(5) . . . . ?
O5 C3 C8 C9 -152.5(6) . . . . ?
C10 C3 C8 C9 26.0(8) . . . . ?
C5 C4 C9 C8 -0.2(9) . . . . ?
C1 C4 C9 C8 -177.0(5) . . . . ?
C7 C8 C9 C4 3.7(9) . . . . ?
C3 C8 C9 C4 -176.8(5) . . . . ?
O5 C3 C10 C15 -151.0(6) . . . . ?
C8 C3 C10 C15 30.6(8) . . . . ?
O5 C3 C10 C11 28.9(8) . . . . ?
C8 C3 C10 C11 -149.6(5) . . . . ?
C15 C10 C11 C12 -5.2(8) . . . . ?
C3 C10 C11 C12 175.0(5) . . . . ?
C10 C11 C12 C13 1.0(8) . . . . ?
C10 C11 C12 C17 176.7(5) . . . . ?
C11 C12 C13 C14 4.4(8) . . . . ?
C17 C12 C13 C14 -171.2(5) . . . . ?
C11 C12 C13 C16 -167.6(5) . . . . ?
C17 C12 C13 C16 16.8(8) . . . . ?
C12 C13 C14 C15 -5.7(8) . . . . ?
C16 C13 C14 C15 166.7(5) . . . . ?
C11 C10 C15 C14 4.0(9) . . . . ?
C3 C10 C15 C14 -176.2(5) . . . . ?
C13 C14 C15 C10 1.5(9) . . . . ?
Cu1 O6 C16 O7 -18.6(8) 2_765 . . . ?
Cu1 O6 C16 C13 153.3(3) 2_765 . . . ?
C14 C13 C16 O7 67.7(7) . . . . ?
C12 C13 C16 O7 -120.0(6) . . . . ?
C14 C13 C16 O6 -104.7(6) . . . . ?
C12 C13 C16 O6 67.6(7) . . . . ?
C11 C12 C17 O8 -164.4(5) . . . . ?
C13 C12 C17 O8 11.2(8) . . . . ?
C11 C12 C17 O9 13.3(8) . . . . ?
C13 C12 C17 O9 -171.2(5) . . . . ?
C22 N1 C18 C19 0.8(9) . . . . ?
Cu1 N1 C18 C19 175.9(5) . . . . ?
N1 C18 C19 C20 -0.4(10) . . . . ?
C18 C19 C20 C21 -1.4(10) . . . . ?
C18 C19 C20 C23 176.9(6) . . . . ?
C19 C20 C21 C22 2.8(10) . . . . ?
C23 C20 C21 C22 -175.6(6) . . . . ?
C18 N1 C22 C21 0.7(10) . . . . ?
Cu1 N1 C22 C21 -174.6(5) . . . . ?
C20 C21 C22 N1 -2.6(11) . . . . ?
C21 C20 C23 C24 -126.6(7) . . . . ?
C19 C20 C23 C24 55.1(9) . . . . ?
C20 C23 C24 C25 -176.1(6) . . . . ?
C23 C24 C25 C29 -86.8(8) . . . . ?
C23 C24 C25 C26 92.1(7) . . . . ?
C29 C25 C26 C27 -1.6(9) . . . . ?
C24 C25 C26 C27 179.4(6) . . . . ?
C28 N2 C27 C26 0.6(9) . . . . ?
Cu1 N2 C27 C26 -179.9(5) 1_545 . . . ?
C25 C26 C27 N2 0.7(10) . . . . ?
C27 N2 C28 C29 -1.0(9) . . . . ?
Cu1 N2 C28 C29 179.5(5) 1_545 . . . ?
N2 C28 C29 C25 0.1(10) . . . . ?
C26 C25 C29 C28 1.2(10) . . . . ?
C24 C25 C29 C28 -179.8(6) . . . . ?
C34 N3 C30 C31 1.1(10) . . . . ?
Cu2 N3 C30 C31 -174.0(5) . . . . ?
N3 C30 C31 C32 1.3(10) . . . . ?
C30 C31 C32 C33 -2.3(9) . . . . ?
C30 C31 C32 C35 178.3(6) . . . . ?
C31 C32 C33 C34 1.1(10) . . . . ?
C35 C32 C33 C34 -179.5(6) . . . . ?
C30 N3 C34 C33 -2.5(11) . . . . ?
Cu2 N3 C34 C33 172.6(6) . . . . ?
C32 C33 C34 N3 1.4(11) . . . . ?
C33 C32 C35 C35 -179.5(7) . . . 2_666 ?
C31 C32 C35 C35 0.0(10) . . . 2_666 ?
